data_4071944
loop_
_publ_author_name
'Bennett, Martin A.'
'Bhargava, Suresh K.'
'Keniry, Max A.'
'Priv\'er, Steven H.'
'Simmonds, Peta M.'
'Wagler, J\"org'
'Willis, Anthony C.'

_publ_section_title
;
 A Triad of Bis(orthometalated) d8-Complexes Containing Four-Membered
 Rings
;
_journal_issue 20
_journal_name_full Organometallics
_journal_page_first 5361
_journal_paper_doi 10.1021/om8004806
_journal_volume 27
_journal_year 2008
_chemical_compound_source
;
from RMITU
;
_chemical_formula_moiety 'C37 H20 F8 O3 P2, 0.572(H2 O)'
_chemical_formula_sum 'C37 H21.144 F8 O3.572 P2'
_chemical_formula_weight 736.77
_space_group_IT_number 14
_symmetry_cell_setting monoclinic
_symmetry_space_group_name_Hall '-P 2yn'
_symmetry_space_group_name_H-M 'P 1 21/n 1'
_atom_sites_solution_hydrogens geom
_atom_sites_solution_primary direct
_audit_creation_date 08-03-19
_audit_creation_method CRYSTALS_ver_12.18
_audit_update_record
;
2008-03-19 - Report on C37 H21.144 F8 O3.572 P2
              by   Anthony C. Willis
              for  Steven Priver and Martin Bennett

2008-03-19 - passes checkcif tests with minor warnings
;
_cell_angle_alpha 90
_cell_angle_beta 98.1043(6)
_cell_angle_gamma 90
_cell_formula_units_Z 4
_cell_length_a 9.6431(1)
_cell_length_b 12.5819(1)
_cell_length_c 26.2617(3)
_cell_measurement_reflns_used 49036
_cell_measurement_temperature 200
_cell_measurement_theta_max 27.5
_cell_measurement_theta_min 2.6
_cell_volume 3154.47(5)
_computing_cell_refinement 'Denzo/Scalepack (Otwinowski & Minor, 1997)'
_computing_data_collection 'COLLECT (Nonius BV, 1997)'
_computing_data_reduction 'Denzo/Scalepack (Otwinowski & Minor, 1997)'
_computing_molecular_graphics
;
ORTEP-II (Johnson 1976) in teXsan (MSC, 1992-1997)
;
_computing_publication_material 'CRYSTALS (Watkin et al 2003)'
_computing_structure_refinement 'CRYSTALS (Watkin et al 2003)'
_computing_structure_solution 'SIR92 (Altomare et al, 1994)'
_diffrn_ambient_temperature 200
_diffrn_measured_fraction_theta_full 0.998
_diffrn_measured_fraction_theta_max 0.998
_diffrn_measurement_device_type 'Nonius KappaCCD'
_diffrn_measurement_method ' \f and \w scans with CCD '
_diffrn_radiation_monochromator graphite
_diffrn_radiation_type 'Mo K\a'
_diffrn_radiation_wavelength 0.71073
_diffrn_reflns_av_R_equivalents 0.049
_diffrn_reflns_limit_h_max 12
_diffrn_reflns_limit_h_min -12
_diffrn_reflns_limit_k_max 16
_diffrn_reflns_limit_k_min -16
_diffrn_reflns_limit_l_max 34
_diffrn_reflns_limit_l_min -34
_diffrn_reflns_number 62122
_diffrn_reflns_theta_full 27.530
_diffrn_reflns_theta_max 27.530
_diffrn_reflns_theta_min 2.678
_diffrn_standards_number 0
_exptl_absorpt_coefficient_mu 0.226
_exptl_absorpt_correction_T_max 0.991
_exptl_absorpt_correction_T_min 0.952
_exptl_absorpt_correction_type integration
_exptl_absorpt_process_details
;
via Gaussian method (Coppens, 1970) implemented in maXus (2000)
;
_exptl_crystal_colour colourless
_exptl_crystal_density_diffrn 1.551
_exptl_crystal_density_meas ?
_exptl_crystal_description plate
_exptl_crystal_F_000 1494.82
_exptl_crystal_size_max 0.24
_exptl_crystal_size_mid 0.18
_exptl_crystal_size_min 0.04
_refine_diff_density_max 0.44
_refine_diff_density_min -0.45
_refine_ls_extinction_method None
_refine_ls_goodness_of_fit_ref 0.9857
_refine_ls_hydrogen_treatment refxyz
_refine_ls_matrix_type full
_refine_ls_number_parameters 521
_refine_ls_number_reflns 7256
_refine_ls_number_restraints 0
_refine_ls_R_factor_all 0.0607
_refine_ls_R_factor_gt 0.0318
_refine_ls_shift/su_max 0.004654
_refine_ls_structure_factor_coef Fsqd
_refine_ls_weighting_details
;
  Method, part 1, Chebychev polynomial,
(Watkin, 1994, Prince, 1982)
  [weight] = 1.0/[A~0~*T~0~(x)+A~1~*T~1~(x) ... +A~n-1~]*T~n-1~(x)]
  where A~i~ are the Chebychev coefficients listed below and x= Fcalc/Fmax
  Method = Robust Weighting (Prince, 1982)
  W = [weight] * [1-(deltaF/6*sigmaF)^2^]^2^
  A~i~ are:
  20.5 32.3 18.0 6.48 0.909
;
_refine_ls_weighting_scheme calc
_refine_ls_wR_factor_all 0.1054
_refine_ls_wR_factor_gt 0.0773
_refine_ls_wR_factor_ref 0.1054
_reflns_limit_h_max 12
_reflns_limit_h_min -12
_reflns_limit_k_max 16
_reflns_limit_k_min 0
_reflns_limit_l_max 34
_reflns_limit_l_min 0
_reflns_number_gt 4515
_reflns_number_total 7256
_reflns_threshold_expression I>2.0\s(I)
_oxford_diffrn_Wilson_B_factor 2.58
_oxford_diffrn_Wilson_scale 9.43
_oxford_refine_ls_scale 0.2774(2)
_oxford_structure_analysis_title '3181618 ben0801'
_cod_data_source_file om8004806_si_001.cif
_cod_data_source_block ben0801
_cod_depositor_comments
;
The following automatic conversions were performed:

'_symmetry_cell_setting' value 'Monoclinic' changed to 'monoclinic'
according to /home/saulius/struct/CIF-dictionaries/cif_core.dic
dictionary named 'cif_core.dic' version 2.4.1 from 2010-06-29.

Automatic conversion script
Id: cif_fix_values 1715 2011-07-08 13:25:40Z adriana 

The following automatic conversions were performed:

'_exptl_crystal_density_meas' value 'not measured' was changed to '?'
- the value is perceived as not measured.

Automatic conversion script
Id: cif_fix_values 3008 2015-01-20 13:52:24Z robertas 
;
_cod_original_sg_symbol_H-M 'P 1 21/n 1 '
_cod_database_code 4071944

loop_
_symmetry_equiv_pos_as_xyz
x,y,z
-x,-y,-z
-x+1/2,y+1/2,-z+1/2
x+1/2,-y+1/2,z+1/2

loop_
_atom_site_label
_atom_site_type_symbol
_atom_site_fract_x
_atom_site_fract_y
_atom_site_fract_z
_atom_site_U_iso_or_equiv
_atom_site_occupancy
_atom_site_adp_type
_atom_site_refinement_flags_occupancy
P1 P 0.76971(5) 0.64707(4) 0.30238(2) 0.0257 1.0000 Uani .
P2 P 0.38285(5) 0.29177(4) 0.37543(2) 0.0253 1.0000 Uani .
F3 F 0.43619(15) 0.57423(11) 0.43743(5) 0.0426 1.0000 Uani .
F4 F 0.40884(15) 0.78199(12) 0.45758(5) 0.0439 1.0000 Uani .
F5 F 0.52989(16) 0.92986(10) 0.40339(6) 0.0454 1.0000 Uani .
F6 F 0.68469(15) 0.87175(10) 0.33192(6) 0.0400 1.0000 Uani .
F23 F 0.81028(14) 0.53623(10) 0.43177(6) 0.0418 1.0000 Uani .
F24 F 0.94472(15) 0.38611(12) 0.49135(6) 0.0510 1.0000 Uani .
F25 F 0.84299(14) 0.18461(11) 0.48905(5) 0.0382 1.0000 Uani .
F26 F 0.59837(13) 0.13868(9) 0.43456(5) 0.0348 1.0000 Uani .
O1 O 0.81050(17) 0.53501(12) 0.31351(7) 0.0375 1.0000 Uani .
O2 O 0.30820(16) 0.39387(12) 0.36490(6) 0.0345 1.0000 Uani .
O3 O 0.52769(17) 0.46644(12) 0.31541(6) 0.0341 1.0000 Uani .
O4 O 0.0685(5) 0.4865(4) 0.39673(17) 0.0773 0.572(8) Uani P
C1 C 0.6426(2) 0.68853(16) 0.34492(7) 0.0246 1.0000 Uani .
C2 C 0.5744(2) 0.61213(15) 0.37185(7) 0.0237 1.0000 Uani .
C3 C 0.4979(2) 0.64512(17) 0.40960(8) 0.0289 1.0000 Uani .
C4 C 0.4823(2) 0.75148(18) 0.42060(8) 0.0309 1.0000 Uani .
C5 C 0.5439(2) 0.82648(17) 0.39309(9) 0.0313 1.0000 Uani .
C6 C 0.6236(2) 0.79445(16) 0.35621(8) 0.0280 1.0000 Uani .
C7 C 0.9156(2) 0.73662(17) 0.31744(8) 0.0294 1.0000 Uani .
C8 C 0.9869(3) 0.7325(3) 0.36752(10) 0.0499 1.0000 Uani .
C9 C 1.1065(3) 0.7927(3) 0.38098(11) 0.0616 1.0000 Uani .
C10 C 1.1562(3) 0.8563(2) 0.34529(11) 0.0473 1.0000 Uani .
C11 C 1.0874(2) 0.86084(19) 0.29593(10) 0.0365 1.0000 Uani .
C12 C 0.9669(2) 0.80172(17) 0.28168(8) 0.0294 1.0000 Uani .
C13 C 0.6864(2) 0.66926(17) 0.23749(8) 0.0295 1.0000 Uani .
C14 C 0.6512(2) 0.7696(2) 0.21661(9) 0.0355 1.0000 Uani .
C15 C 0.5861(3) 0.7789(2) 0.16616(10) 0.0460 1.0000 Uani .
C16 C 0.5555(3) 0.6880(3) 0.13654(10) 0.0509 1.0000 Uani .
C17 C 0.5896(3) 0.5892(3) 0.15702(10) 0.0509 1.0000 Uani .
C18 C 0.6550(3) 0.5790(2) 0.20741(10) 0.0392 1.0000 Uani .
C21 C 0.5689(2) 0.31364(16) 0.40093(7) 0.0246 1.0000 Uani .
C22 C 0.6300(2) 0.41619(15) 0.39880(7) 0.0244 1.0000 Uani .
C23 C 0.7532(2) 0.43880(16) 0.43068(8) 0.0285 1.0000 Uani .
C24 C 0.8253(2) 0.36231(18) 0.46176(8) 0.0309 1.0000 Uani .
C25 C 0.7730(2) 0.26122(17) 0.46073(8) 0.0283 1.0000 Uani .
C26 C 0.6456(2) 0.23866(15) 0.43143(8) 0.0260 1.0000 Uani .
C27 C 0.3128(2) 0.22048(16) 0.42604(8) 0.0275 1.0000 Uani .
C28 C 0.2664(2) 0.27980(19) 0.46511(9) 0.0348 1.0000 Uani .
C29 C 0.2056(3) 0.2292(2) 0.50330(9) 0.0429 1.0000 Uani .
C30 C 0.1904(3) 0.1200(2) 0.50291(10) 0.0459 1.0000 Uani .
C31 C 0.2366(3) 0.0609(2) 0.46434(11) 0.0474 1.0000 Uani .
C32 C 0.2965(3) 0.11049(19) 0.42570(10) 0.0377 1.0000 Uani .
C33 C 0.3711(2) 0.20280(17) 0.32150(8) 0.0289 1.0000 Uani .
C34 C 0.4726(2) 0.12790(18) 0.31371(9) 0.0341 1.0000 Uani .
C35 C 0.4470(3) 0.0576(2) 0.27230(10) 0.0412 1.0000 Uani .
C36 C 0.3229(3) 0.0617(2) 0.23905(10) 0.0470 1.0000 Uani .
C37 C 0.2223(3) 0.1369(3) 0.24692(11) 0.0506 1.0000 Uani .
C38 C 0.2458(3) 0.2070(2) 0.28762(9) 0.0409 1.0000 Uani .
C40 C 0.5733(2) 0.49498(16) 0.35831(8) 0.0245 1.0000 Uani .
H81 H 0.954(3) 0.685(3) 0.3897(12) 0.0598 1.0000 Uiso .
H91 H 1.153(4) 0.788(3) 0.4171(14) 0.0726 1.0000 Uiso .
H101 H 1.237(3) 0.896(2) 0.3531(11) 0.0563 1.0000 Uiso .
H111 H 1.121(3) 0.906(2) 0.2712(11) 0.0439 1.0000 Uiso .
H121 H 0.918(3) 0.807(2) 0.2461(10) 0.0353 1.0000 Uiso .
H141 H 0.672(3) 0.832(2) 0.2378(11) 0.0425 1.0000 Uiso .
H151 H 0.562(3) 0.850(2) 0.1510(12) 0.0547 1.0000 Uiso .
H161 H 0.510(3) 0.694(2) 0.1019(13) 0.0609 1.0000 Uiso .
H171 H 0.570(3) 0.528(3) 0.1366(12) 0.0614 1.0000 Uiso .
H181 H 0.676(3) 0.512(2) 0.2217(11) 0.0475 1.0000 Uiso .
H281 H 0.275(3) 0.359(2) 0.4649(10) 0.0416 1.0000 Uiso .
H291 H 0.173(3) 0.271(2) 0.5306(11) 0.0518 1.0000 Uiso .
H301 H 0.152(3) 0.083(2) 0.5294(12) 0.0556 1.0000 Uiso .
H311 H 0.225(3) -0.014(3) 0.4643(11) 0.0581 1.0000 Uiso .
H321 H 0.328(3) 0.069(2) 0.3976(11) 0.0460 1.0000 Uiso .
H341 H 0.563(3) 0.122(2) 0.3359(10) 0.0409 1.0000 Uiso .
H351 H 0.515(3) 0.011(2) 0.2660(11) 0.0505 1.0000 Uiso .
H361 H 0.307(3) 0.014(3) 0.2112(12) 0.0572 1.0000 Uiso .
H371 H 0.142(3) 0.142(3) 0.2266(12) 0.0596 1.0000 Uiso .
H381 H 0.174(3) 0.258(2) 0.2950(11) 0.0488 1.0000 Uiso .

loop_
_atom_site_aniso_label
_atom_site_aniso_U_11
_atom_site_aniso_U_22
_atom_site_aniso_U_33
_atom_site_aniso_U_23
_atom_site_aniso_U_13
_atom_site_aniso_U_12
P1 0.0270(2) 0.0220(2) 0.0293(3) 0.0027(2) 0.0082(2) 0.0016(2)
P2 0.0247(2) 0.0225(2) 0.0283(3) 0.0015(2) 0.00252(19) -0.0008(2)
F3 0.0530(8) 0.0379(7) 0.0421(8) 0.0041(6) 0.0249(6) -0.0076(6)
F4 0.0497(8) 0.0475(8) 0.0385(7) -0.0072(6) 0.0197(6) 0.0072(7)
F5 0.0604(9) 0.0243(7) 0.0535(9) -0.0057(6) 0.0151(7) 0.0092(6)
F6 0.0515(8) 0.0207(6) 0.0513(8) 0.0071(5) 0.0201(6) -0.0001(6)
F23 0.0368(7) 0.0286(7) 0.0554(9) 0.0074(6) -0.0097(6) -0.0114(6)
F24 0.0367(7) 0.0457(9) 0.0629(10) 0.0102(7) -0.0197(7) -0.0082(6)
F25 0.0361(7) 0.0350(7) 0.0413(7) 0.0150(6) -0.0023(6) 0.0057(6)
F26 0.0391(7) 0.0207(6) 0.0433(7) 0.0061(5) 0.0011(6) -0.0026(5)
O1 0.0427(9) 0.0248(8) 0.0484(10) 0.0067(7) 0.0181(7) 0.0093(7)
O2 0.0336(8) 0.0280(8) 0.0414(9) 0.0060(7) 0.0029(7) 0.0043(6)
O3 0.0446(9) 0.0292(8) 0.0272(8) 0.0019(6) 0.0010(6) -0.0023(7)
O4 0.077(3) 0.085(3) 0.072(3) 0.002(2) 0.021(2) 0.031(2)
C1 0.0268(9) 0.0217(9) 0.0259(9) 0.0015(7) 0.0055(7) 0.0019(7)
C2 0.0246(9) 0.0223(9) 0.0240(9) 0.0023(7) 0.0020(7) -0.0003(7)
C3 0.0290(10) 0.0292(10) 0.0290(10) 0.0026(8) 0.0060(8) -0.0022(8)
C4 0.0297(10) 0.0358(11) 0.0284(10) -0.0025(9) 0.0080(8) 0.0056(9)
C5 0.0349(11) 0.0232(10) 0.0355(11) -0.0035(8) 0.0034(9) 0.0067(8)
C6 0.0314(10) 0.0216(9) 0.0317(10) 0.0046(8) 0.0072(8) 0.0001(8)
C7 0.0287(10) 0.0306(11) 0.0297(10) 0.0010(8) 0.0063(8) 0.0019(8)
C8 0.0411(13) 0.076(2) 0.0322(12) 0.0132(13) 0.0037(10) -0.0101(13)
C9 0.0446(15) 0.102(3) 0.0348(14) 0.0026(15) -0.0055(11) -0.0194(16)
C10 0.0325(12) 0.0596(17) 0.0485(15) -0.0103(13) 0.0018(10) -0.0119(12)
C11 0.0321(11) 0.0320(12) 0.0457(13) 0.0014(10) 0.0061(10) -0.0029(9)
C12 0.0291(10) 0.0272(10) 0.0319(11) 0.0014(8) 0.0041(8) 0.0008(8)
C13 0.0271(10) 0.0324(11) 0.0302(10) -0.0014(8) 0.0086(8) -0.0046(8)
C14 0.0348(11) 0.0363(12) 0.0352(11) 0.0041(9) 0.0041(9) -0.0031(9)
C15 0.0401(13) 0.0569(17) 0.0397(13) 0.0140(12) 0.0017(10) -0.0071(12)
C16 0.0409(13) 0.080(2) 0.0308(12) 0.0033(13) 0.0030(10) -0.0209(14)
C17 0.0513(15) 0.0646(19) 0.0377(13) -0.0146(13) 0.0093(11) -0.0227(14)
C18 0.0410(13) 0.0368(13) 0.0409(13) -0.0064(10) 0.0095(10) -0.0096(10)
C21 0.0259(9) 0.0232(9) 0.0248(9) -0.0002(7) 0.0041(7) -0.0021(7)
C22 0.0275(9) 0.0211(9) 0.0249(9) 0.0011(7) 0.0047(7) -0.0013(7)
C23 0.0284(10) 0.0246(10) 0.0321(10) 0.0022(8) 0.0034(8) -0.0045(8)
C24 0.0247(9) 0.0344(11) 0.0320(11) 0.0020(9) -0.0017(8) -0.0024(8)
C25 0.0291(10) 0.0285(10) 0.0270(10) 0.0074(8) 0.0032(8) 0.0050(8)
C26 0.0304(10) 0.0196(9) 0.0286(10) 0.0022(8) 0.0063(8) -0.0007(8)
C27 0.0258(9) 0.0264(10) 0.0304(10) 0.0013(8) 0.0038(8) -0.0016(8)
C28 0.0369(11) 0.0340(12) 0.0332(11) -0.0009(9) 0.0034(9) 0.0005(9)
C29 0.0431(13) 0.0548(16) 0.0316(12) -0.0011(11) 0.0079(10) 0.0025(12)
C30 0.0438(14) 0.0562(17) 0.0390(13) 0.0139(12) 0.0106(11) -0.0034(12)
C31 0.0558(16) 0.0330(13) 0.0564(16) 0.0111(12) 0.0182(13) -0.0048(11)
C32 0.0420(13) 0.0275(11) 0.0454(13) 0.0032(10) 0.0128(10) -0.0008(10)
C33 0.0297(10) 0.0295(10) 0.0275(10) -0.0003(8) 0.0046(8) -0.0069(8)
C34 0.0371(12) 0.0344(12) 0.0309(11) 0.0009(9) 0.0055(9) -0.0017(9)
C35 0.0542(15) 0.0338(12) 0.0383(13) -0.0044(10) 0.0158(11) -0.0019(11)
C36 0.0581(16) 0.0477(15) 0.0372(13) -0.0148(11) 0.0134(11) -0.0225(13)
C37 0.0403(14) 0.0694(19) 0.0394(13) -0.0093(13) -0.0038(11) -0.0186(13)
C38 0.0320(11) 0.0537(15) 0.0364(12) -0.0064(11) 0.0023(9) -0.0049(11)
C40 0.0255(9) 0.0218(9) 0.0270(10) 0.0023(7) 0.0060(7) -0.0007(7)

loop_
_atom_type_symbol
_atom_type_scat_dispersion_real
_atom_type_scat_dispersion_imag
_atom_type_scat_Cromer_Mann_a1
_atom_type_scat_Cromer_Mann_b1
_atom_type_scat_Cromer_Mann_a2
_atom_type_scat_Cromer_Mann_b2
_atom_type_scat_Cromer_Mann_a3
_atom_type_scat_Cromer_Mann_b3
_atom_type_scat_Cromer_Mann_a4
_atom_type_scat_Cromer_Mann_b4
_atom_type_scat_Cromer_Mann_c
_atom_type_scat_source
C 0.0033 0.0016 2.3100 20.8439 1.0200 10.2075 1.5886 0.5687 0.8650 51.6512 0.2156 'International Tables Vol C 4.2.6.8 and 6.1.1.4'
H 0.0000 0.0000 0.4930 10.5109 0.3229 26.1257 0.1402 3.1424 0.0408 57.7998 0.0030 'International Tables Vol C 4.2.6.8 and 6.1.1.4'
F 0.0171 0.0103 3.5392 10.2825 2.6412 4.2944 1.5170 0.2615 1.0243 26.1476 0.2776 'International Tables Vol C 4.2.6.8 and 6.1.1.4'
O 0.0106 0.0060 3.0485 13.2771 2.2868 5.7011 1.5463 0.3239 0.8670 32.9089 0.2508 'International Tables Vol C 4.2.6.8 and 6.1.1.4'
P 0.1023 0.0942 6.4345 1.9067 4.1791 27.1570 1.7800 0.5260 1.4908 68.1645 1.1149 'International Tables Vol C 4.2.6.8 and 6.1.1.4'

loop_
_exptl_crystal_face_index_h
_exptl_crystal_face_index_k
_exptl_crystal_face_index_l
_exptl_crystal_face_perp_dist
1 0 0 0.040
-1 0 0 0.140
0 1 0 0.100
0 -1 0 0.140
0 0 1 0.010
0 0 -1 0.030

loop_
_geom_angle_atom_site_label_1
_geom_angle_atom_site_label_2
_geom_angle_atom_site_label_3
_geom_angle
_geom_angle_publ_flag
O1 P1 C1 109.26(9) yes
O1 P1 C7 111.97(10) yes
C1 P1 C7 104.76(9) yes
O1 P1 C13 113.89(10) yes
C1 P1 C13 106.45(9) yes
C7 P1 C13 109.95(10) yes
O2 P2 C21 111.16(9) yes
O2 P2 C27 110.20(9) yes
C21 P2 C27 104.57(9) yes
O2 P2 C33 114.76(10) yes
C21 P2 C33 109.21(9) yes
C27 P2 C33 106.34(10) yes
P1 C1 C2 120.47(15) yes
P1 C1 C6 121.44(15) yes
C2 C1 C6 117.65(18) yes
C1 C2 C3 119.31(18) yes
C1 C2 C40 122.26(17) yes
C3 C2 C40 118.28(17) yes
F3 C3 C2 120.89(19) yes
F3 C3 C4 117.36(18) yes
C2 C3 C4 121.74(19) yes
C3 C4 F4 121.0(2) yes
C3 C4 C5 119.19(19) yes
F4 C4 C5 119.9(2) yes
F5 C5 C4 119.8(2) yes
F5 C5 C6 120.5(2) yes
C4 C5 C6 119.60(19) yes
F6 C6 C1 121.00(18) yes
F6 C6 C5 116.55(18) yes
C1 C6 C5 122.44(19) yes
P1 C7 C8 116.66(18) yes
P1 C7 C12 124.17(16) yes
C8 C7 C12 119.0(2) yes
C7 C8 C9 120.1(2) yes
C7 C8 H81 117.0(20) no
C9 C8 H81 122.7(20) no
C8 C9 C10 120.3(3) yes
C8 C9 H91 117(2) no
C10 C9 H91 122(2) no
C9 C10 C11 120.1(2) yes
C9 C10 H101 122.0(19) no
C11 C10 H101 117.9(19) no
C10 C11 C12 120.6(2) yes
C10 C11 H111 120.4(16) no
C12 C11 H111 119.1(16) no
C7 C12 C11 119.9(2) yes
C7 C12 H121 120.6(15) no
C11 C12 H121 119.5(15) no
P1 C13 C14 124.20(17) yes
P1 C13 C18 116.29(18) yes
C14 C13 C18 119.5(2) yes
C13 C14 C15 120.1(2) yes
C13 C14 H141 119.1(16) no
C15 C14 H141 120.7(16) no
C14 C15 C16 119.7(3) yes
C14 C15 H151 120.6(18) no
C16 C15 H151 119.7(18) no
C15 C16 C17 120.3(2) yes
C15 C16 H161 120.0(19) no
C17 C16 H161 119.8(19) no
C16 C17 C18 120.4(3) yes
C16 C17 H171 119.9(20) no
C18 C17 H171 119.6(20) no
C13 C18 C17 119.9(3) yes
C13 C18 H181 119.5(18) no
C17 C18 H181 120.6(17) no
P2 C21 C22 120.52(15) yes
P2 C21 C26 121.47(15) yes
C22 C21 C26 116.79(18) yes
C21 C22 C23 119.20(18) yes
C21 C22 C40 121.05(17) yes
C23 C22 C40 119.30(17) yes
C22 C23 F23 121.02(18) yes
C22 C23 C24 122.08(19) yes
F23 C23 C24 116.88(18) yes
C23 C24 F24 120.6(2) yes
C23 C24 C25 118.82(19) yes
F24 C24 C25 120.52(19) yes
F25 C25 C24 120.16(19) yes
F25 C25 C26 119.95(19) yes
C24 C25 C26 119.86(18) yes
F26 C26 C25 116.10(17) yes
F26 C26 C21 121.03(18) yes
C25 C26 C21 122.87(19) yes
P2 C27 C28 117.84(16) yes
P2 C27 C32 122.75(17) yes
C28 C27 C32 119.3(2) yes
C27 C28 C29 120.0(2) yes
C27 C28 H281 119.6(15) no
C29 C28 H281 120.4(15) no
C28 C29 C30 120.4(2) yes
C28 C29 H291 119.6(17) no
C30 C29 H291 119.9(17) no
C29 C30 C31 119.7(2) yes
C29 C30 H301 121.9(19) no
C31 C30 H301 118.3(19) no
C30 C31 C32 120.4(3) yes
C30 C31 H311 119.1(19) no
C32 C31 H311 120.5(19) no
C27 C32 C31 120.1(2) yes
C27 C32 H321 119.0(16) no
C31 C32 H321 120.9(16) no
P2 C33 C34 124.71(17) yes
P2 C33 C38 115.57(18) yes
C34 C33 C38 119.6(2) yes
C33 C34 C35 119.5(2) yes
C33 C34 H341 123.3(16) no
C35 C34 H341 117.2(16) no
C34 C35 C36 120.7(3) yes
C34 C35 H351 119.7(19) no
C36 C35 H351 119.4(18) no
C35 C36 C37 119.5(2) yes
C35 C36 H361 120.0(19) no
C37 C36 H361 120.4(19) no
C36 C37 C38 120.5(2) yes
C36 C37 H371 123(2) no
C38 C37 H371 117(2) no
C33 C38 C37 120.2(3) yes
C33 C38 H381 117.8(17) no
C37 C38 H381 121.9(17) no
C2 C40 C22 119.12(17) yes
C2 C40 O3 119.92(18) yes
C22 C40 O3 120.97(18) yes

loop_
_geom_bond_atom_site_label_1
_geom_bond_atom_site_label_2
_geom_bond_distance
_geom_bond_publ_flag
P1 O1 1.4817(16) yes
P1 C1 1.846(2) yes
P1 C7 1.803(2) yes
P1 C13 1.800(2) yes
P2 O2 1.4793(16) yes
P2 C21 1.845(2) yes
P2 C27 1.811(2) yes
P2 C33 1.796(2) yes
F3 C3 1.344(2) yes
F4 C4 1.337(2) yes
F5 C5 1.339(2) yes
F6 C6 1.344(2) yes
F23 C23 1.342(2) yes
F24 C24 1.330(2) yes
F25 C25 1.340(2) yes
F26 C26 1.344(2) yes
O3 C40 1.205(2) yes
C1 C2 1.410(3) yes
C1 C6 1.383(3) yes
C2 C3 1.381(3) yes
C2 C40 1.516(3) yes
C3 C4 1.382(3) yes
C4 C5 1.374(3) yes
C5 C6 1.378(3) yes
C7 C8 1.397(3) yes
C7 C12 1.388(3) yes
C8 C9 1.383(4) yes
C8 H81 0.92(3) no
C9 C10 1.370(4) yes
C9 H91 0.99(4) no
C10 C11 1.372(4) yes
C10 H101 0.92(3) no
C11 C12 1.386(3) yes
C11 H111 0.95(3) no
C12 H121 0.99(3) no
C13 C14 1.399(3) yes
C13 C18 1.392(3) yes
C14 C15 1.389(3) yes
C14 H141 0.97(3) no
C15 C16 1.391(4) yes
C15 H151 0.99(3) no
C16 C17 1.376(5) yes
C16 H161 0.96(3) no
C17 C18 1.389(4) yes
C17 H171 0.94(3) no
C18 H181 0.93(3) no
C21 C22 1.423(3) yes
C21 C26 1.383(3) yes
C22 C23 1.383(3) yes
C22 C40 1.500(3) yes
C23 C24 1.384(3) yes
C24 C25 1.367(3) yes
C25 C26 1.384(3) yes
C27 C28 1.393(3) yes
C27 C32 1.393(3) yes
C28 C29 1.386(3) yes
C28 H281 1.00(3) no
C29 C30 1.382(4) yes
C29 H291 0.98(3) no
C30 C31 1.379(4) yes
C30 H301 0.95(3) no
C31 C32 1.385(3) yes
C31 H311 0.95(3) no
C32 H321 0.99(3) no
C33 C34 1.394(3) yes
C33 C38 1.397(3) yes
C34 C35 1.396(3) yes
C34 H341 0.98(3) no
C35 C36 1.380(4) yes
C35 H351 0.92(3) no
C36 C37 1.391(4) yes
C36 H361 0.94(3) no
C37 C38 1.380(4) yes
C37 H371 0.88(3) no
C38 H381 0.98(3) no

loop_
_geom_contact_atom_site_label_1
_geom_contact_atom_site_label_2
_geom_contact_distance
_geom_contact_site_symmetry_2
_geom_contact_publ_flag
F4 F25 3.000(2) 2_666 no
F4 C25 3.006(3) 2_666 no
F4 F26 3.013(2) 2_666 no
F4 C26 3.045(3) 2_666 no
F4 C9 3.303(3) 1_455 no
F4 C28 3.569(2) 2_666 no
F5 F26 2.803(2) 1_565 no
F5 C32 3.308(3) 1_565 no
F5 C34 3.420(3) 1_565 no
F5 C30 3.443(3) 2_666 no
F6 C18 3.272(3) 3_655 no
F6 C17 3.483(4) 3_655 no
F6 C35 3.487(3) 1_565 no
F23 O4 2.843(5) 1_655 no
F23 F24 3.044(2) 2_766 no
F23 C29 3.423(3) 2_666 no
F24 F24 3.069(3) 2_766 no
F24 O4 3.167(5) 1_655 no
F24 C29 3.178(3) 1_655 no
F24 O4 3.366(5) 2_666 no
F24 C28 3.534(3) 1_655 no
F25 C9 3.391(3) 2_766 no
F25 C30 3.417(3) 1_655 no
F25 C31 3.449(3) 2_656 no
F25 C29 3.509(3) 1_655 no
F25 C16 3.570(3) 3_645 no
O1 O4 3.131(5) 1_655 no
O1 C15 3.393(3) 3_645 no
O1 C14 3.464(3) 3_645 no
O1 C35 3.480(4) 3_655 no
O2 O4 2.819(5) . no
O2 C36 3.541(3) 3 no
O3 C11 3.261(3) 3_645 no
O3 C12 3.292(3) 3_645 no
O3 C37 3.461(4) 3 no
O4 C8 3.258(6) 1_455 no
O4 C15 3.329(5) 3_545 no
O4 C23 3.341(5) 1_455 no
O4 C24 3.462(5) 1_455 no
O4 C28 3.559(5) . no
C4 C29 3.379(3) 2_666 no
C5 C29 3.446(3) 2_666 no
C5 C30 3.536(3) 2_666 no
C11 C38 3.485(4) 3_655 no
C11 C18 3.598(4) 3_655 no
C12 C34 3.437(3) 3_655 no
C12 C35 3.531(3) 3_655 no
C12 C33 3.539(3) 3_655 no
C16 C25 3.362(4) 3_655 no

loop_
_geom_torsion_atom_site_label_1
_geom_torsion_atom_site_label_2
_geom_torsion_atom_site_label_3
_geom_torsion_atom_site_label_4
_geom_torsion
_geom_torsion_publ_flag
P1 C1 C2 C3 169.5(1) no
P1 C1 C2 C40 -15.0(2) no
P1 C1 C6 F6 7.9(2) no
P1 C1 C6 C5 -171.0(1) no
P1 C7 C8 C9 175.0(3) no
P1 C7 C12 C11 -174.2(2) no
P1 C13 C14 C15 -179.5(2) no
P1 C13 C18 C17 179.5(2) no
P2 C21 C22 C23 161.0(2) no
P2 C21 C22 C40 -26.7(3) no
P2 C21 C26 F26 14.7(3) no
P2 C21 C26 C25 -164.6(2) no
P2 C27 C28 C29 176.8(2) no
P2 C27 C32 C31 -177.2(2) no
P2 C33 C34 C35 175.2(2) no
P2 C33 C38 C37 -175.6(2) no
F3 C3 C2 C1 -177.3(2) no
F3 C3 C2 C40 6.9(3) no
F3 C3 C4 F4 0.1(3) no
F3 C3 C4 C5 179.9(2) no
F4 C4 C3 C2 -179.4(2) no
F4 C4 C5 F5 -0.1(3) no
F4 C4 C5 C6 177.8(2) no
F5 C5 C4 C3 -179.9(2) no
F5 C5 C6 F6 0.0(3) no
F5 C5 C6 C1 179.0(2) no
F6 C6 C1 C2 -179.7(2) no
F6 C6 C5 C4 -177.8(2) no
F23 C23 C22 C21 -176.5(2) no
F23 C23 C22 C40 11.0(3) no
F23 C23 C24 F24 0.6(3) no
F23 C23 C24 C25 -178.1(2) no
F24 C24 C23 C22 178.9(2) no
F24 C24 C25 F25 -1.0(3) no
F24 C24 C25 C26 177.2(2) no
F25 C25 C24 C23 177.7(2) no
F25 C25 C26 F26 1.5(3) no
F25 C25 C26 C21 -179.2(2) no
F26 C26 C21 C22 -177.9(2) no
F26 C26 C25 C24 -176.8(2) no
O1 P1 C1 C2 -15.1(2) no
O1 P1 C1 C6 157.1(2) no
O1 P1 C7 C8 -55.4(2) no
O1 P1 C7 C12 119.2(2) no
O1 P1 C13 C14 -173.5(2) no
O1 P1 C13 C18 7.3(2) no
O2 P2 C21 C22 -12.3(2) no
O2 P2 C21 C26 154.6(2) no
O2 P2 C27 C28 -34.1(2) no
O2 P2 C27 C32 142.2(2) no
O2 P2 C33 C34 151.2(2) no
O2 P2 C33 C38 -33.0(2) no
O3 C40 C2 C1 -57.2(3) no
O3 C40 C2 C3 118.4(2) no
O3 C40 C22 C21 -35.6(3) no
O3 C40 C22 C23 136.7(2) no
C1 P1 C7 C8 62.9(2) no
C1 P1 C7 C12 -122.5(2) no
C1 P1 C13 C14 66.0(2) no
C1 P1 C13 C18 -113.2(2) no
C1 C2 C3 C4 2.2(3) no
C1 C2 C40 C22 122.6(2) no
C1 C6 C5 C4 1.1(3) no
C2 C1 P1 C7 -135.2(1) no
C2 C1 P1 C13 108.3(2) no
C2 C1 C6 C5 1.4(3) no
C2 C3 C4 C5 0.3(3) no
C2 C40 C22 C21 144.7(2) no
C2 C40 C22 C23 -43.0(3) no
C3 C2 C1 C6 -3.0(3) no
C3 C2 C40 C22 -61.9(2) no
C3 C4 C5 C6 -2.0(3) no
C4 C3 C2 C40 -173.5(2) no
C6 C1 P1 C7 37.0(2) no
C6 C1 P1 C13 -79.5(2) no
C6 C1 C2 C40 172.5(2) no
C7 P1 C13 C14 -46.9(2) no
C7 P1 C13 C18 133.9(2) no
C7 C8 C9 C10 -0.3(5) no
C7 C12 C11 C10 -0.5(3) no
C8 C7 P1 C13 177.0(2) no
C8 C7 C12 C11 0.3(3) no
C8 C9 C10 C11 0.1(5) no
C9 C8 C7 C12 0.1(4) no
C9 C10 C11 C12 0.3(4) no
C12 C7 P1 C13 -8.4(2) no
C13 C14 C15 C16 0.3(4) no
C13 C18 C17 C16 -0.0(4) no
C14 C13 C18 C17 0.2(4) no
C14 C15 C16 C17 -0.1(4) no
C15 C14 C13 C18 -0.3(3) no
C15 C16 C17 C18 -0.1(5) no
C21 P2 C27 C28 85.4(2) no
C21 P2 C27 C32 -98.3(2) no
C21 P2 C33 C34 25.6(2) no
C21 P2 C33 C38 -158.6(2) no
C21 C22 C23 C24 5.3(3) no
C21 C26 C25 C24 2.5(3) no
C22 C21 P2 C27 -131.2(2) no
C22 C21 P2 C33 115.3(2) no
C22 C21 C26 C25 2.9(3) no
C22 C23 C24 C25 0.2(3) no
C23 C22 C21 C26 -6.6(3) no
C23 C24 C25 C26 -4.0(3) no
C24 C23 C22 C40 -167.2(2) no
C26 C21 P2 C27 35.8(2) no
C26 C21 P2 C33 -77.7(2) no
C26 C21 C22 C40 165.8(2) no
C27 P2 C33 C34 -86.7(2) no
C27 P2 C33 C38 89.1(2) no
C27 C28 C29 C30 -0.1(3) no
C27 C32 C31 C30 1.1(4) no
C28 C27 P2 C33 -159.0(1) no
C28 C27 C32 C31 -1.0(3) no
C28 C29 C30 C31 0.3(4) no
C29 C28 C27 C32 0.4(3) no
C29 C30 C31 C32 -0.8(4) no
C32 C27 P2 C33 17.2(2) no
C33 C34 C35 C36 0.2(4) no
C33 C38 C37 C36 -0.2(4) no
C34 C33 C38 C37 0.5(4) no
C34 C35 C36 C37 0.1(4) no
C35 C34 C33 C38 -0.5(3) no
C35 C36 C37 C38 -0.1(5) no
